data_4334330
loop_
_publ_author_name
'Jamie Hicks'
'Cameron Jones'

_publ_section_title
;
 Extremely Bulky Amido First Row Transition Metal(II) Halide Complexes:
 Potential Precursors to Low Coordinate Metal-Metal Bonded Systems
;
_journal_name_full 'Inorganic Chemistry'
_journal_page_first 3900
_journal_page_last 3907
_journal_paper_doi 10.1021/ic302672a
_journal_volume 52
_journal_year 2013
_chemical_formula_sum 'C48 H64 Br2 Li Mn N O3 Si'
_chemical_formula_weight 952.79
_chemical_name_systematic
; 
 ? 
;
_space_group_IT_number 14
_symmetry_cell_setting monoclinic
_symmetry_space_group_name_Hall '-P 2yn'
_symmetry_space_group_name_H-M 'P 1 21/n 1'
_atom_sites_solution_hydrogens geom
_atom_sites_solution_primary direct
_atom_sites_solution_secondary difmap
_audit_creation_method SHELXL-97
_cell_angle_alpha 90.00
_cell_angle_beta 99.485(3)
_cell_angle_gamma 90.00
_cell_formula_units_Z 4
_cell_length_a 12.4034(6)
_cell_length_b 29.0750(15)
_cell_length_c 13.7895(7)
_cell_measurement_temperature 123(2)
_cell_volume 4904.9(4)
_computing_structure_refinement 'SHELXL-97 (Sheldrick, 1997)'
_computing_structure_solution 'SHELXS-97 (Sheldrick, 1990)'
_diffrn_ambient_temperature 123(2)
_diffrn_measured_fraction_theta_full 0.997
_diffrn_measured_fraction_theta_max 0.997
_diffrn_measurement_device_type 'Oxford Gemini Ultra'
_diffrn_radiation_monochromator graphite
_diffrn_radiation_source 'Enhance (Mo) x-ray Source'
_diffrn_radiation_type MoK\a
_diffrn_radiation_wavelength 0.71073
_diffrn_reflns_av_R_equivalents 0.0435
_diffrn_reflns_av_sigmaI/netI 0.0319
_diffrn_reflns_limit_h_max 15
_diffrn_reflns_limit_h_min -15
_diffrn_reflns_limit_k_max 35
_diffrn_reflns_limit_k_min -32
_diffrn_reflns_limit_l_max 17
_diffrn_reflns_limit_l_min -17
_diffrn_reflns_number 87569
_diffrn_reflns_theta_full 26.00
_diffrn_reflns_theta_max 26.00
_diffrn_reflns_theta_min 3.08
_exptl_absorpt_coefficient_mu 1.961
_exptl_absorpt_correction_T_max 0.695
_exptl_absorpt_correction_T_min 0.593
_exptl_absorpt_correction_type multi-scan
_exptl_absorpt_process_details 'SCALE3 ABSPACK'
_exptl_crystal_colour pink
_exptl_crystal_density_diffrn 1.290
_exptl_crystal_description block
_exptl_crystal_F_000 1980
_exptl_crystal_size_max 0.30
_exptl_crystal_size_mid 0.25
_exptl_crystal_size_min 0.20
_refine_diff_density_max 1.164
_refine_diff_density_min -0.685
_refine_diff_density_rms 0.067
_refine_ls_extinction_method none
_refine_ls_goodness_of_fit_ref 1.012
_refine_ls_hydrogen_treatment constr
_refine_ls_matrix_type full
_refine_ls_number_parameters 562
_refine_ls_number_reflns 9605
_refine_ls_number_restraints 29
_refine_ls_restrained_S_all 1.041
_refine_ls_R_factor_all 0.0579
_refine_ls_R_factor_gt 0.0372
_refine_ls_shift/su_max 0.001
_refine_ls_shift/su_mean 0.000
_refine_ls_structure_factor_coef Fsqd
_refine_ls_weighting_details 'calc w=1/[\s^2^(Fo^2^)+(0.0425P)^2^+6.2661P] where P=(Fo^2^+2Fc^2^)/3'
_refine_ls_weighting_scheme calc
_refine_ls_wR_factor_gt 0.0878
_refine_ls_wR_factor_ref 0.0971
_reflns_number_gt 7403
_reflns_number_total 9605
_reflns_threshold_expression >2sigma(I)
_cod_data_source_file ic302672a_si_002_11.cif
_cod_data_source_block L'MnBr2Li
_cod_database_code 4334330

loop_
_symmetry_equiv_pos_as_xyz
'x, y, z'
'-x+1/2, y+1/2, -z+1/2'
'-x, -y, -z'
'x-1/2, -y-1/2, z-1/2'

loop_
_atom_site_label
_atom_site_type_symbol
_atom_site_fract_x
_atom_site_fract_y
_atom_site_fract_z
_atom_site_U_iso_or_equiv
_atom_site_adp_type
_atom_site_occupancy
_atom_site_symmetry_multiplicity
_atom_site_calc_flag
_atom_site_refinement_flags
_atom_site_disorder_assembly
_atom_site_disorder_group
Br1 Br 0.56191(3) 0.054754(11) 0.43635(2) 0.03575(10) Uani 1 1 d . . .
Mn1 Mn 0.66977(3) 0.112880(14) 0.35529(3) 0.02274(11) Uani 1 1 d . . .
Si1 Si 0.65850(6) 0.07430(3) 0.13355(6) 0.02418(17) Uani 1 1 d . . .
O1 O 0.63612(17) 0.17406(7) 0.43234(14) 0.0298(5) Uani 1 1 d . . .
N1 N 0.64067(17) 0.11983(7) 0.20834(16) 0.0191(5) Uani 1 1 d . . .
C1 C 0.6023(2) 0.16424(9) 0.17993(18) 0.0179(5) Uani 1 1 d . . .
Li1 Li 0.7485(5) 0.03876(19) 0.5400(4) 0.0390(13) Uani 1 1 d . A .
Br2 Br 0.85666(2) 0.097332(12) 0.45309(2) 0.03811(10) Uani 1 1 d . . .
O2 O 0.74296(19) 0.05085(8) 0.67704(17) 0.0454(6) Uani 1 1 d D . .
C2 C 0.4914(2) 0.17643(9) 0.17735(18) 0.0193(6) Uani 1 1 d . . .
O3 O 0.7974(3) -0.02166(9) 0.5233(2) 0.0681(8) Uani 1 1 d D . .
C3 C 0.4583(2) 0.22170(10) 0.1602(2) 0.0233(6) Uani 1 1 d . . .
H3 H 0.3837 0.2292 0.1602 0.028 Uiso 1 1 calc R . .
C4 C 0.5288(2) 0.25629(9) 0.1430(2) 0.0232(6) Uani 1 1 d . . .
C5 C 0.6366(2) 0.24430(9) 0.14333(19) 0.0225(6) Uani 1 1 d . . .
H5 H 0.6866 0.2674 0.1306 0.027 Uiso 1 1 calc R . .
C6 C 0.6748(2) 0.19974(9) 0.16158(18) 0.0196(6) Uani 1 1 d . . .
C7 C 0.4912(3) 0.30554(10) 0.1247(2) 0.0345(7) Uani 1 1 d . . .
H7A H 0.5481 0.3265 0.1568 0.052 Uiso 1 1 calc R . .
H7B H 0.4238 0.3104 0.1518 0.052 Uiso 1 1 calc R . .
H7C H 0.4774 0.3116 0.0539 0.052 Uiso 1 1 calc R . .
C8 C 0.4083(2) 0.13979(9) 0.1948(2) 0.0217(6) Uani 1 1 d . . .
H8 H 0.4506 0.1141 0.2313 0.026 Uiso 1 1 calc R . .
C9 C 0.3295(2) 0.15775(9) 0.2611(2) 0.0219(6) Uani 1 1 d . . .
C10 C 0.2287(2) 0.17638(10) 0.2238(2) 0.0277(6) Uani 1 1 d . . .
H10 H 0.2057 0.1778 0.1546 0.033 Uiso 1 1 calc R . .
C11 C 0.1606(2) 0.19299(11) 0.2861(2) 0.0329(7) Uani 1 1 d . . .
H11 H 0.0919 0.2061 0.2595 0.039 Uiso 1 1 calc R . .
C12 C 0.1924(3) 0.19056(11) 0.3864(2) 0.0350(7) Uani 1 1 d . . .
H12 H 0.1455 0.2017 0.4291 0.042 Uiso 1 1 calc R . .
C13 C 0.2924(3) 0.17196(11) 0.4245(2) 0.0341(7) Uani 1 1 d . . .
H13 H 0.3148 0.1702 0.4937 0.041 Uiso 1 1 calc R . .
C14 C 0.3605(2) 0.15580(10) 0.3618(2) 0.0284(7) Uani 1 1 d . . .
H14 H 0.4296 0.1432 0.3886 0.034 Uiso 1 1 calc R . .
C15 C 0.3466(2) 0.11937(10) 0.0999(2) 0.0249(6) Uani 1 1 d . . .
C16 C 0.2877(3) 0.07908(11) 0.1051(3) 0.0384(8) Uani 1 1 d . . .
H16 H 0.2870 0.0651 0.1673 0.046 Uiso 1 1 calc R . .
C17 C 0.2300(3) 0.05899(12) 0.0214(3) 0.0488(9) Uani 1 1 d . . .
H17 H 0.1901 0.0314 0.0265 0.059 Uiso 1 1 calc R . .
C18 C 0.2301(3) 0.07862(13) -0.0687(3) 0.0453(9) Uani 1 1 d . . .
H18 H 0.1917 0.0645 -0.1263 0.054 Uiso 1 1 calc R . .
C19 C 0.2857(3) 0.11860(13) -0.0753(2) 0.0456(9) Uani 1 1 d . . .
H19 H 0.2845 0.1327 -0.1376 0.055 Uiso 1 1 calc R . .
C20 C 0.3441(3) 0.13886(11) 0.0086(2) 0.0342(7) Uani 1 1 d . . .
H20 H 0.3828 0.1666 0.0028 0.041 Uiso 1 1 calc R . .
C21 C 0.7972(2) 0.18982(10) 0.1695(2) 0.0221(6) Uani 1 1 d . . .
H21 H 0.8123 0.1610 0.2091 0.027 Uiso 1 1 calc R . .
C22 C 0.8647(2) 0.22796(10) 0.22625(19) 0.0220(6) Uani 1 1 d . . .
C23 C 0.8922(2) 0.22542(11) 0.3280(2) 0.0280(6) Uani 1 1 d . . .
H23 H 0.8709 0.1993 0.3617 0.034 Uiso 1 1 calc R . .
C24 C 0.9504(2) 0.26062(12) 0.3808(2) 0.0349(7) Uani 1 1 d . . .
H24 H 0.9688 0.2583 0.4502 0.042 Uiso 1 1 calc R . .
C25 C 0.9818(3) 0.29875(12) 0.3336(2) 0.0365(8) Uani 1 1 d . . .
H25 H 1.0213 0.3228 0.3701 0.044 Uiso 1 1 calc R . .
C26 C 0.9556(3) 0.30171(11) 0.2327(2) 0.0356(7) Uani 1 1 d . . .
H26 H 0.9768 0.3280 0.1994 0.043 Uiso 1 1 calc R . .
C27 C 0.8984(2) 0.26644(10) 0.1796(2) 0.0280(6) Uani 1 1 d . . .
H27 H 0.8819 0.2686 0.1100 0.034 Uiso 1 1 calc R . .
C28 C 0.8365(2) 0.18159(10) 0.0720(2) 0.0251(6) Uani 1 1 d . . .
C29 C 0.9337(3) 0.15772(11) 0.0730(3) 0.0368(8) Uani 1 1 d . . .
H29 H 0.9701 0.1449 0.1329 0.044 Uiso 1 1 calc R . .
C30 C 0.9782(3) 0.15232(13) -0.0117(3) 0.0507(10) Uani 1 1 d . . .
H30 H 1.0444 0.1357 -0.0098 0.061 Uiso 1 1 calc R . .
C31 C 0.9269(3) 0.17097(14) -0.0984(3) 0.0565(11) Uani 1 1 d . . .
H31 H 0.9583 0.1678 -0.1564 0.068 Uiso 1 1 calc R . .
C32 C 0.8299(3) 0.19420(13) -0.1016(3) 0.0489(9) Uani 1 1 d . . .
H32 H 0.7939 0.2068 -0.1619 0.059 Uiso 1 1 calc R . .
C33 C 0.7844(3) 0.19928(11) -0.0164(2) 0.0345(7) Uani 1 1 d . . .
H33 H 0.7169 0.2151 -0.0191 0.041 Uiso 1 1 calc R . .
C34 C 0.6309(3) 0.08985(12) 0.0007(2) 0.0435(8) Uani 1 1 d . . .
H34A H 0.5554 0.1008 -0.0168 0.065 Uiso 1 1 calc R . .
H34B H 0.6414 0.0627 -0.0390 0.065 Uiso 1 1 calc R . .
H34C H 0.6813 0.1142 -0.0121 0.065 Uiso 1 1 calc R . .
C35 C 0.5675(3) 0.02505(11) 0.1522(3) 0.0427(8) Uani 1 1 d . . .
H35A H 0.5740 0.0185 0.2226 0.064 Uiso 1 1 calc R . .
H35B H 0.5892 -0.0022 0.1181 0.064 Uiso 1 1 calc R . .
H35C H 0.4916 0.0330 0.1256 0.064 Uiso 1 1 calc R . .
C36 C 0.8017(3) 0.05237(12) 0.1657(3) 0.0456(9) Uani 1 1 d . . .
H36A H 0.8530 0.0763 0.1526 0.068 Uiso 1 1 calc R . .
H36B H 0.8107 0.0252 0.1259 0.068 Uiso 1 1 calc R . .
H36C H 0.8165 0.0441 0.2356 0.068 Uiso 1 1 calc R . .
C37 C 0.6215(3) 0.22153(10) 0.4017(2) 0.0326(7) Uani 1 1 d . . .
H37A H 0.5429 0.2294 0.3862 0.039 Uiso 1 1 calc R . .
H37B H 0.6558 0.2275 0.3429 0.039 Uiso 1 1 calc R . .
C38 C 0.6766(4) 0.24861(14) 0.4876(3) 0.0618(11) Uani 1 1 d . . .
H38A H 0.6428 0.2794 0.4897 0.074 Uiso 1 1 calc R . .
H38B H 0.7555 0.2524 0.4854 0.074 Uiso 1 1 calc R . .
C39 C 0.6589(4) 0.22002(14) 0.5740(3) 0.0559(11) Uani 1 1 d . . .
H39A H 0.7245 0.2209 0.6257 0.067 Uiso 1 1 calc R . .
H39B H 0.5958 0.2318 0.6021 0.067 Uiso 1 1 calc R . .
C40 C 0.6375(3) 0.17222(12) 0.5372(2) 0.0467(9) Uani 1 1 d . . .
H40A H 0.6957 0.1512 0.5688 0.056 Uiso 1 1 calc R . .
H40B H 0.5664 0.1611 0.5517 0.056 Uiso 1 1 calc R . .
C41 C 0.8202(4) 0.0746(2) 0.7465(4) 0.101(2) Uani 1 1 d D . .
H41A H 0.8075 0.0661 0.8132 0.121 Uiso 1 1 calc R . .
H41B H 0.8060 0.1080 0.7382 0.121 Uiso 1 1 calc R . .
C42 C 0.9357(4) 0.0662(3) 0.7410(6) 0.149(3) Uani 1 1 d DU . .
H42A H 0.9474 0.0695 0.6727 0.224 Uiso 1 1 calc R . .
H42B H 0.9557 0.0351 0.7642 0.224 Uiso 1 1 calc R . .
H42C H 0.9812 0.0886 0.7824 0.224 Uiso 1 1 calc R . .
C43 C 0.6469(3) 0.03775(13) 0.7156(3) 0.0500(9) Uani 1 1 d . . .
H43A H 0.6691 0.0243 0.7818 0.060 Uiso 1 1 calc R . .
H43B H 0.6076 0.0137 0.6728 0.060 Uiso 1 1 calc R . .
C44 C 0.5714(3) 0.07690(14) 0.7225(3) 0.0559(10) Uani 1 1 d . . .
H44A H 0.6111 0.1017 0.7613 0.084 Uiso 1 1 calc R . .
H44B H 0.5107 0.0666 0.7545 0.084 Uiso 1 1 calc R . .
H44C H 0.5427 0.0882 0.6563 0.084 Uiso 1 1 calc R . .
C46 C 0.7709(15) -0.0690(6) 0.3731(10) 0.131(8) Uani 0.516(10) 1 d PDU A 1
H46A H 0.7813 -0.1005 0.3981 0.197 Uiso 0.516(10) 1 calc PR A 1
H46B H 0.7878 -0.0676 0.3061 0.197 Uiso 0.516(10) 1 calc PR A 1
H46C H 0.6949 -0.0597 0.3723 0.197 Uiso 0.516(10) 1 calc PR A 1
C45 C 0.8490(8) -0.0357(3) 0.4413(7) 0.097(5) Uani 0.516(10) 1 d PD A 1
H45A H 0.9189 -0.0515 0.4658 0.117 Uiso 0.516(10) 1 calc PR A 1
H45B H 0.8650 -0.0083 0.4034 0.117 Uiso 0.516(10) 1 calc PR A 1
C47 C 0.8931(6) -0.0402(3) 0.5726(7) 0.078(4) Uani 0.531(11) 1 d PD A 3
H47A H 0.9491 -0.0159 0.5889 0.094 Uiso 0.531(11) 1 calc PR A 3
H47B H 0.9216 -0.0637 0.5315 0.094 Uiso 0.531(11) 1 calc PR A 3
C48 C 0.8655(13) -0.0620(8) 0.6664(11) 0.059(4) Uani 0.531(11) 1 d PD A 3
H48A H 0.8180 -0.0412 0.6962 0.089 Uiso 0.531(11) 1 calc PR A 3
H48B H 0.9330 -0.0674 0.7129 0.089 Uiso 0.531(11) 1 calc PR A 3
H48C H 0.8277 -0.0913 0.6503 0.089 Uiso 0.531(11) 1 calc PR A 3
C45A C 0.7254(7) -0.0552(2) 0.4600(6) 0.062(3) Uani 0.484(10) 1 d PD A 2
H45C H 0.6476 -0.0462 0.4539 0.074 Uiso 0.484(10) 1 calc PR A 2
H45D H 0.7345 -0.0866 0.4876 0.074 Uiso 0.484(10) 1 calc PR A 2
C46A C 0.7641(13) -0.0525(6) 0.3612(8) 0.096(5) Uani 0.484(10) 1 d PDU A 2
H46D H 0.7519 -0.0214 0.3344 0.144 Uiso 0.484(10) 1 calc PR A 2
H46E H 0.7232 -0.0747 0.3158 0.144 Uiso 0.484(10) 1 calc PR A 2
H46F H 0.8423 -0.0598 0.3698 0.144 Uiso 0.484(10) 1 calc PR A 2
C47A C 0.7955(10) -0.0564(3) 0.5978(8) 0.080(4) Uani 0.469(11) 1 d PD A 4
H47C H 0.7765 -0.0860 0.5640 0.096 Uiso 0.469(11) 1 calc PR A 4
H47D H 0.7352 -0.0487 0.6340 0.096 Uiso 0.469(11) 1 calc PR A 4
C48A C 0.8986(11) -0.0639(11) 0.6736(14) 0.064(6) Uani 0.469(11) 1 d PD A 4
H48D H 0.9576 -0.0751 0.6404 0.096 Uiso 0.469(11) 1 calc PR A 4
H48E H 0.8838 -0.0868 0.7220 0.096 Uiso 0.469(11) 1 calc PR A 4
H48F H 0.9206 -0.0348 0.7070 0.096 Uiso 0.469(11) 1 calc PR A 4

loop_
_atom_site_aniso_label
_atom_site_aniso_U_11
_atom_site_aniso_U_22
_atom_site_aniso_U_33
_atom_site_aniso_U_23
_atom_site_aniso_U_13
_atom_site_aniso_U_12
Br1 0.03758(18) 0.03340(18) 0.03574(18) 0.00769(14) 0.00445(14) -0.00690(14)
Mn1 0.0263(2) 0.0214(2) 0.0201(2) 0.00188(17) 0.00249(17) 0.00183(18)
Si1 0.0283(4) 0.0194(4) 0.0253(4) -0.0032(3) 0.0058(3) 0.0019(3)
O1 0.0433(12) 0.0245(11) 0.0210(10) -0.0003(8) 0.0040(9) 0.0028(9)
N1 0.0215(11) 0.0167(12) 0.0191(11) 0.0006(9) 0.0030(9) 0.0024(9)
C1 0.0223(13) 0.0190(14) 0.0123(12) -0.0012(10) 0.0019(10) 0.0017(11)
Li1 0.048(3) 0.033(3) 0.036(3) 0.005(2) 0.007(3) 0.006(3)
Br2 0.02811(17) 0.0411(2) 0.0428(2) 0.00759(15) -0.00096(13) 0.00187(14)
O2 0.0506(15) 0.0464(15) 0.0371(13) -0.0096(11) 0.0016(11) -0.0084(12)
C2 0.0201(13) 0.0206(14) 0.0175(13) 0.0008(11) 0.0034(10) 0.0013(11)
O3 0.094(2) 0.0337(15) 0.082(2) 0.0100(14) 0.0317(18) 0.0161(15)
C3 0.0204(14) 0.0260(16) 0.0232(14) 0.0021(12) 0.0028(11) 0.0061(12)
C4 0.0287(15) 0.0193(14) 0.0211(14) 0.0024(11) 0.0023(11) 0.0034(12)
C5 0.0259(15) 0.0207(15) 0.0207(14) 0.0031(11) 0.0030(11) -0.0032(12)
C6 0.0199(13) 0.0232(15) 0.0154(13) 0.0008(11) 0.0019(10) 0.0007(11)
C7 0.0381(18) 0.0242(17) 0.0411(19) 0.0068(14) 0.0066(14) 0.0076(13)
C8 0.0178(13) 0.0220(15) 0.0261(14) 0.0039(11) 0.0057(11) 0.0024(11)
C9 0.0187(13) 0.0198(14) 0.0277(15) 0.0003(11) 0.0058(11) -0.0038(11)
C10 0.0252(15) 0.0321(17) 0.0264(15) 0.0022(13) 0.0059(12) 0.0011(13)
C11 0.0239(15) 0.0341(18) 0.0416(19) -0.0004(14) 0.0081(13) 0.0038(13)
C12 0.0360(18) 0.0343(18) 0.0392(19) -0.0074(14) 0.0194(15) -0.0012(14)
C13 0.0413(18) 0.0363(18) 0.0251(16) -0.0048(13) 0.0066(14) -0.0055(15)
C14 0.0246(15) 0.0310(17) 0.0285(16) 0.0007(13) 0.0012(12) -0.0005(13)
C15 0.0186(14) 0.0244(16) 0.0328(16) -0.0042(12) 0.0075(12) 0.0018(11)
C16 0.0449(19) 0.0309(18) 0.0405(19) -0.0033(15) 0.0108(15) -0.0086(15)
C17 0.052(2) 0.034(2) 0.058(2) -0.0141(17) 0.0058(18) -0.0151(17)
C18 0.042(2) 0.046(2) 0.046(2) -0.0220(18) 0.0014(16) -0.0040(17)
C19 0.050(2) 0.055(2) 0.0292(18) -0.0057(16) 0.0014(16) -0.0048(18)
C20 0.0360(17) 0.0341(18) 0.0320(17) -0.0029(14) 0.0041(14) -0.0076(14)
C21 0.0204(14) 0.0224(15) 0.0237(14) 0.0026(11) 0.0037(11) -0.0009(11)
C22 0.0167(13) 0.0258(15) 0.0238(14) -0.0006(12) 0.0045(11) 0.0022(11)
C23 0.0237(14) 0.0339(17) 0.0269(15) 0.0019(13) 0.0056(12) 0.0038(13)
C24 0.0311(16) 0.048(2) 0.0249(16) -0.0092(14) 0.0037(13) 0.0036(15)
C25 0.0313(17) 0.040(2) 0.0393(19) -0.0170(15) 0.0082(14) -0.0083(14)
C26 0.0357(17) 0.0339(18) 0.0398(19) -0.0032(14) 0.0139(14) -0.0095(14)
C27 0.0276(15) 0.0341(17) 0.0231(15) -0.0002(13) 0.0067(12) -0.0042(13)
C28 0.0260(15) 0.0212(15) 0.0291(16) -0.0032(12) 0.0079(12) -0.0047(12)
C29 0.0319(17) 0.0345(18) 0.045(2) -0.0080(15) 0.0097(15) 0.0008(14)
C30 0.044(2) 0.053(2) 0.061(3) -0.017(2) 0.0263(19) 0.0023(18)
C31 0.069(3) 0.062(3) 0.048(2) -0.019(2) 0.036(2) -0.007(2)
C32 0.065(3) 0.055(2) 0.0285(18) -0.0053(16) 0.0140(17) -0.006(2)
C33 0.0399(18) 0.0345(18) 0.0305(17) -0.0042(14) 0.0099(14) -0.0008(14)
C34 0.066(2) 0.037(2) 0.0285(17) -0.0080(14) 0.0086(16) 0.0009(17)
C35 0.055(2) 0.0251(18) 0.051(2) -0.0101(15) 0.0184(17) -0.0074(16)
C36 0.0385(19) 0.034(2) 0.063(2) -0.0141(17) 0.0064(17) 0.0094(15)
C37 0.0428(18) 0.0242(16) 0.0296(16) -0.0009(13) 0.0028(14) 0.0048(14)
C38 0.097(3) 0.042(2) 0.043(2) -0.0129(18) 0.004(2) -0.003(2)
C39 0.069(3) 0.061(3) 0.039(2) -0.0171(18) 0.0150(19) -0.023(2)
C40 0.079(3) 0.040(2) 0.0214(16) -0.0015(14) 0.0111(17) 0.0002(19)
C41 0.069(3) 0.133(5) 0.092(4) -0.065(4) -0.008(3) -0.015(3)
C42 0.115(5) 0.140(5) 0.177(6) -0.057(5) -0.021(4) 0.002(4)
C43 0.071(3) 0.040(2) 0.041(2) 0.0059(16) 0.0148(19) -0.0068(19)
C44 0.067(3) 0.058(3) 0.046(2) 0.0070(19) 0.019(2) 0.002(2)
C46 0.148(10) 0.131(10) 0.112(9) -0.007(6) 0.012(6) 0.008(7)
C45 0.115(10) 0.054(6) 0.132(11) 0.003(6) 0.047(8) 0.029(6)
C47 0.058(6) 0.082(7) 0.100(8) 0.017(6) 0.024(5) 0.025(5)
C48 0.036(9) 0.053(7) 0.086(9) 0.019(6) 0.003(7) 0.000(7)
C45A 0.069(6) 0.032(5) 0.090(7) 0.000(4) 0.028(5) 0.008(4)
C46A 0.108(7) 0.093(7) 0.081(7) -0.005(5) -0.001(5) 0.019(6)
C47A 0.072(8) 0.039(5) 0.124(11) 0.030(6) 0.003(7) -0.007(5)
C48A 0.033(9) 0.080(10) 0.080(10) 0.031(7) 0.011(6) 0.011(8)

loop_
_atom_type_symbol
_atom_type_description
_atom_type_scat_dispersion_real
_atom_type_scat_dispersion_imag
_atom_type_scat_source
C C 0.0033 0.0016 'International Tables Vol C Tables 4.2.6.8 and 6.1.1.4'
H H 0.0000 0.0000 'International Tables Vol C Tables 4.2.6.8 and 6.1.1.4'
N N 0.0061 0.0033 'International Tables Vol C Tables 4.2.6.8 and 6.1.1.4'
Si Si 0.0817 0.0704 'International Tables Vol C Tables 4.2.6.8 and 6.1.1.4'
Mn Mn 0.3368 0.7283 'International Tables Vol C Tables 4.2.6.8 and 6.1.1.4'
Br Br -0.2901 2.4595 'International Tables Vol C Tables 4.2.6.8 and 6.1.1.4'
O O 0.0106 0.0060 'International Tables Vol C Tables 4.2.6.8 and 6.1.1.4'
Li Li -0.0003 0.0001 'International Tables Vol C Tables 4.2.6.8 and 6.1.1.4'

loop_
_geom_angle_atom_site_label_1
_geom_angle_atom_site_label_2
_geom_angle_atom_site_label_3
_geom_angle
Mn1 Br1 Li1 82.68(13)
N1 Mn1 O1 113.48(8)
N1 Mn1 Br2 123.62(6)
O1 Mn1 Br2 96.91(6)
N1 Mn1 Br1 119.55(6)
O1 Mn1 Br1 100.07(6)
Br2 Mn1 Br1 98.653(18)
N1 Si1 C34 112.52(13)
N1 Si1 C35 111.63(13)
C34 Si1 C35 107.70(17)
N1 Si1 C36 109.39(13)
C34 Si1 C36 109.24(17)
C35 Si1 C36 106.14(17)
C40 O1 C37 108.0(2)
C40 O1 Mn1 119.57(18)
C37 O1 Mn1 132.14(17)
C1 N1 Si1 127.69(17)
C1 N1 Mn1 111.64(16)
Si1 N1 Mn1 120.63(12)
N1 C1 C2 121.2(2)
N1 C1 C6 121.4(2)
C2 C1 C6 117.1(2)
O3 Li1 O2 110.6(3)
O3 Li1 Br1 112.4(3)
O2 Li1 Br1 109.8(3)
O3 Li1 Br2 110.8(3)
O2 Li1 Br2 116.0(3)
Br1 Li1 Br2 96.44(18)
Mn1 Br2 Li1 82.21(12)
C41 O2 C43 112.9(3)
C41 O2 Li1 128.3(3)
C43 O2 Li1 118.6(3)
C3 C2 C1 120.0(2)
C3 C2 C8 120.0(2)
C1 C2 C8 120.0(2)
C47 O3 C47A 59.3(6)
C47 O3 C45 79.6(6)
C47A O3 C45 114.9(7)
C47 O3 C45A 114.5(6)
C47A O3 C45A 83.2(6)
C45 O3 C45A 70.1(5)
C47 O3 Li1 125.0(5)
C47A O3 Li1 121.4(6)
C45 O3 Li1 123.5(5)
C45A O3 Li1 120.2(4)
C4 C3 C2 122.9(3)
C4 C3 H3 118.6
C2 C3 H3 118.6
C3 C4 C5 117.2(2)
C3 C4 C7 122.1(3)
C5 C4 C7 120.7(3)
C4 C5 C6 122.5(3)
C4 C5 H5 118.8
C6 C5 H5 118.8
C5 C6 C1 120.3(2)
C5 C6 C21 119.6(2)
C1 C6 C21 120.0(2)
C4 C7 H7A 109.5
C4 C7 H7B 109.5
H7A C7 H7B 109.5
C4 C7 H7C 109.5
H7A C7 H7C 109.5
H7B C7 H7C 109.5
C15 C8 C2 113.1(2)
C15 C8 C9 111.5(2)
C2 C8 C9 111.6(2)
C15 C8 H8 106.8
C2 C8 H8 106.8
C9 C8 H8 106.8
C14 C9 C10 118.4(3)
C14 C9 C8 119.1(2)
C10 C9 C8 122.5(2)
C9 C10 C11 120.8(3)
C9 C10 H10 119.6
C11 C10 H10 119.6
C12 C11 C10 120.1(3)
C12 C11 H11 119.9
C10 C11 H11 119.9
C13 C12 C11 119.7(3)
C13 C12 H12 120.2
C11 C12 H12 120.2
C12 C13 C14 119.9(3)
C12 C13 H13 120.1
C14 C13 H13 120.1
C9 C14 C13 121.1(3)
C9 C14 H14 119.4
C13 C14 H14 119.4
C20 C15 C16 117.5(3)
C20 C15 C8 123.9(3)
C16 C15 C8 118.5(3)
C17 C16 C15 121.1(3)
C17 C16 H16 119.4
C15 C16 H16 119.4
C18 C17 C16 120.3(3)
C18 C17 H17 119.9
C16 C17 H17 119.9
C19 C18 C17 119.6(3)
C19 C18 H18 120.2
C17 C18 H18 120.2
C18 C19 C20 120.3(3)
C18 C19 H19 119.8
C20 C19 H19 119.8
C15 C20 C19 121.1(3)
C15 C20 H20 119.4
C19 C20 H20 119.4
C28 C21 C22 109.8(2)
C28 C21 C6 115.1(2)
C22 C21 C6 110.7(2)
C28 C21 H21 106.9
C22 C21 H21 106.9
C6 C21 H21 106.9
C27 C22 C23 117.9(3)
C27 C22 C21 122.0(2)
C23 C22 C21 120.1(2)
C24 C23 C22 120.7(3)
C24 C23 H23 119.7
C22 C23 H23 119.7
C25 C24 C23 120.7(3)
C25 C24 H24 119.7
C23 C24 H24 119.7
C24 C25 C26 119.3(3)
C24 C25 H25 120.3
C26 C25 H25 120.3
C25 C26 C27 120.1(3)
C25 C26 H26 119.9
C27 C26 H26 119.9
C26 C27 C22 121.2(3)
C26 C27 H27 119.4
C22 C27 H27 119.4
C33 C28 C29 118.3(3)
C33 C28 C21 123.4(3)
C29 C28 C21 118.2(3)
C30 C29 C28 121.1(3)
C30 C29 H29 119.5
C28 C29 H29 119.5
C31 C30 C29 120.0(3)
C31 C30 H30 120.0
C29 C30 H30 120.0
C30 C31 C32 120.0(3)
C30 C31 H31 120.0
C32 C31 H31 120.0
C31 C32 C33 120.0(4)
C31 C32 H32 120.0
C33 C32 H32 120.0
C28 C33 C32 120.6(3)
C28 C33 H33 119.7
C32 C33 H33 119.7
Si1 C34 H34A 109.5
Si1 C34 H34B 109.5
H34A C34 H34B 109.5
Si1 C34 H34C 109.5
H34A C34 H34C 109.5
H34B C34 H34C 109.5
Si1 C35 H35A 109.5
Si1 C35 H35B 109.5
H35A C35 H35B 109.5
Si1 C35 H35C 109.5
H35A C35 H35C 109.5
H35B C35 H35C 109.5
Si1 C36 H36A 109.5
Si1 C36 H36B 109.5
H36A C36 H36B 109.5
Si1 C36 H36C 109.5
H36A C36 H36C 109.5
H36B C36 H36C 109.5
O1 C37 C38 104.6(3)
O1 C37 H37A 110.8
C38 C37 H37A 110.8
O1 C37 H37B 110.8
C38 C37 H37B 110.8
H37A C37 H37B 108.9
C37 C38 C39 103.3(3)
C37 C38 H38A 111.1
C39 C38 H38A 111.1
C37 C38 H38B 111.1
C39 C38 H38B 111.1
H38A C38 H38B 109.1
C40 C39 C38 106.8(3)
C40 C39 H39A 110.4
C38 C39 H39A 110.4
C40 C39 H39B 110.4
C38 C39 H39B 110.4
H39A C39 H39B 108.6
O1 C40 C39 106.2(3)
O1 C40 H40A 110.5
C39 C40 H40A 110.5
O1 C40 H40B 110.5
C39 C40 H40B 110.5
H40A C40 H40B 108.7
O2 C41 C42 116.2(4)
O2 C41 H41A 108.2
C42 C41 H41A 108.2
O2 C41 H41B 108.2
C42 C41 H41B 108.2
H41A C41 H41B 107.4
C41 C42 H42A 109.5
C41 C42 H42B 109.5
H42A C42 H42B 109.5
C41 C42 H42C 109.5
H42A C42 H42C 109.5
H42B C42 H42C 109.5
O2 C43 C44 113.0(3)
O2 C43 H43A 109.0
C44 C43 H43A 109.0
O2 C43 H43B 109.0
C44 C43 H43B 109.0
H43A C43 H43B 107.8
C43 C44 H44A 109.5
C43 C44 H44B 109.5
H44A C44 H44B 109.5
C43 C44 H44C 109.5
H44A C44 H44C 109.5
H44B C44 H44C 109.5
O3 C45 C46 109.5(6)
O3 C45 H45A 109.8
C46 C45 H45A 109.8
O3 C45 H45B 109.8
C46 C45 H45B 109.8
H45A C45 H45B 108.2
O3 C47 C48 106.5(8)
O3 C47 H47A 110.4
C48 C47 H47A 110.4
O3 C47 H47B 110.4
C48 C47 H47B 110.4
H47A C47 H47B 108.6
O3 C45A C46A 104.0(7)
O3 C45A H45C 110.9
C46A C45A H45C 110.9
O3 C45A H45D 110.9
C46A C45A H45D 110.9
H45C C45A H45D 109.0
C45A C46A H46D 109.5
C45A C46A H46E 109.5
H46D C46A H46E 109.5
C45A C46A H46F 109.5
H46D C46A H46F 109.5
H46E C46A H46F 109.5
O3 C47A C48A 118.5(11)
O3 C47A H47C 107.7
C48A C47A H47C 107.7
O3 C47A H47D 107.7
C48A C47A H47D 107.7
H47C C47A H47D 107.1

loop_
_geom_bond_atom_site_label_1
_geom_bond_atom_site_label_2
_geom_bond_distance
Br1 Mn1 2.5275(5)
Br1 Li1 2.554(6)
Mn1 N1 2.009(2)
Mn1 O1 2.148(2)
Mn1 Br2 2.5231(5)
Si1 N1 1.715(2)
Si1 C34 1.864(3)
Si1 C35 1.867(3)
Si1 C36 1.871(3)
O1 C40 1.444(4)
O1 C37 1.446(3)
N1 C1 1.409(3)
C1 C2 1.416(4)
C1 C6 1.419(4)
Li1 O3 1.885(6)
Li1 O2 1.934(6)
Li1 Br2 2.583(6)
O2 C41 1.418(5)
O2 C43 1.433(4)
C2 C3 1.387(4)
C2 C8 1.529(4)
O3 C47 1.376(6)
O3 C47A 1.443(6)
O3 C45 1.447(6)
O3 C45A 1.501(6)
C3 C4 1.379(4)
C3 H3 0.9500
C4 C5 1.381(4)
C4 C7 1.514(4)
C5 C6 1.388(4)
C5 H5 0.9500
C6 C21 1.532(4)
C7 H7A 0.9800
C7 H7B 0.9800
C7 H7C 0.9800
C8 C15 1.524(4)
C8 C9 1.534(4)
C8 H8 1.0000
C9 C14 1.379(4)
C9 C10 1.382(4)
C10 C11 1.387(4)
C10 H10 0.9500
C11 C12 1.376(4)
C11 H11 0.9500
C12 C13 1.376(5)
C12 H12 0.9500
C13 C14 1.387(4)
C13 H13 0.9500
C14 H14 0.9500
C15 C20 1.376(4)
C15 C16 1.389(4)
C16 C17 1.384(5)
C16 H16 0.9500
C17 C18 1.367(5)
C17 H17 0.9500
C18 C19 1.362(5)
C18 H18 0.9500
C19 C20 1.391(4)
C19 H19 0.9500
C20 H20 0.9500
C21 C28 1.523(4)
C21 C22 1.525(4)
C21 H21 1.0000
C22 C27 1.389(4)
C22 C23 1.390(4)
C23 C24 1.388(4)
C23 H23 0.9500
C24 C25 1.374(5)
C24 H24 0.9500
C25 C26 1.379(5)
C25 H25 0.9500
C26 C27 1.385(4)
C26 H26 0.9500
C27 H27 0.9500
C28 C33 1.381(4)
C28 C29 1.390(4)
C29 C30 1.380(5)
C29 H29 0.9500
C30 C31 1.371(6)
C30 H30 0.9500
C31 C32 1.374(6)
C31 H31 0.9500
C32 C33 1.392(4)
C32 H32 0.9500
C33 H33 0.9500
C34 H34A 0.9800
C34 H34B 0.9800
C34 H34C 0.9800
C35 H35A 0.9800
C35 H35B 0.9800
C35 H35C 0.9800
C36 H36A 0.9800
C36 H36B 0.9800
C36 H36C 0.9800
C37 C38 1.491(5)
C37 H37A 0.9900
C37 H37B 0.9900
C38 C39 1.498(5)
C38 H38A 0.9900
C38 H38B 0.9900
C39 C40 1.488(5)
C39 H39A 0.9900
C39 H39B 0.9900
C40 H40A 0.9900
C40 H40B 0.9900
C41 C42 1.468(5)
C41 H41A 0.9900
C41 H41B 0.9900
C42 H42A 0.9800
C42 H42B 0.9800
C42 H42C 0.9800
C43 C44 1.487(5)
C43 H43A 0.9900
C43 H43B 0.9900
C44 H44A 0.9800
C44 H44B 0.9800
C44 H44C 0.9800
C46 C45 1.568(7)
C46 H46A 0.9800
C46 H46B 0.9800
C46 H46C 0.9800
C45 H45A 0.9900
C45 H45B 0.9900
C47 C48 1.530(7)
C47 H47A 0.9900
C47 H47B 0.9900
C48 H48A 0.9800
C48 H48B 0.9800
C48 H48C 0.9800
C45A C46A 1.520(7)
C45A H45C 0.9900
C45A H45D 0.9900
C46A H46D 0.9800
C46A H46E 0.9800
C46A H46F 0.9800
C47A C48A 1.529(7)
C47A H47C 0.9900
C47A H47D 0.9900
C48A H48D 0.9800
C48A H48E 0.9800
C48A H48F 0.9800
